data_7120479
loop_
_publ_author_name
'Liu, Yizhen'
'Fan, Xiaoting'
'Li, Zhenhua'
'Wang, Huadong'

_publ_section_title
;
 Activation of P-H Bond by a Frustrated Lewis Pair and its Application in
 Catalytic Z-selective Hydrophosphonylation of Terminal Ynones
;
_journal_name_full 'Chem. Commun.'
_journal_paper_doi 10.1039/C7CC05028C
_journal_year 2017
_chemical_formula_sum 'C32 H32 B F15 N O3 P'
_chemical_formula_weight 805.36
_space_group_crystal_system monoclinic
_space_group_IT_number 14
_space_group_name_Hall '-P 2yn'
_space_group_name_H-M_alt 'P 1 21/n 1'
_symmetry_space_group_name_Hall '-P 2yn'
_symmetry_space_group_name_H-M 'P 1 21/n 1'
_atom_sites_solution_hydrogens mixed
_audit_creation_method SHELXL-2014/7
_audit_update_record
;
2017-04-10 deposited with the CCDC.
2017-07-19 downloaded from the CCDC.
;
_cell_angle_alpha 90
_cell_angle_beta 99.758(2)
_cell_angle_gamma 90
_cell_formula_units_Z 4
_cell_length_a 12.1359(14)
_cell_length_b 14.9346(18)
_cell_length_c 19.614(2)
_cell_measurement_reflns_used 7589
_cell_measurement_temperature 223(2)
_cell_measurement_theta_max 26.98
_cell_measurement_theta_min 2.18
_cell_volume 3503.5(7)
_computing_cell_refinement 'Bruker SAINT'
_computing_data_collection 'Bruker APEX2'
_computing_data_reduction 'Bruker SAINT'
_computing_molecular_graphics 'Bruker SHELXTL'
_computing_publication_material 'Bruker SHELXTL'
_computing_structure_refinement 'SHELXL-2014/7 (Sheldrick, 2014)'
_computing_structure_solution 'SHELXS-97 (Sheldrick, 2008)'
_diffrn_ambient_temperature 223(2)
_diffrn_measured_fraction_theta_full 0.995
_diffrn_measured_fraction_theta_max 0.993
_diffrn_measurement_device_type 'Bruker APEX-II CCD'
_diffrn_measurement_method '\f and \w scans'
_diffrn_radiation_type MoK\a
_diffrn_radiation_wavelength 0.71073
_diffrn_reflns_av_R_equivalents 0.0258
_diffrn_reflns_av_unetI/netI 0.0356
_diffrn_reflns_Laue_measured_fraction_full 0.995
_diffrn_reflns_Laue_measured_fraction_max 0.993
_diffrn_reflns_limit_h_max 15
_diffrn_reflns_limit_h_min -13
_diffrn_reflns_limit_k_max 13
_diffrn_reflns_limit_k_min -19
_diffrn_reflns_limit_l_max 25
_diffrn_reflns_limit_l_min -25
_diffrn_reflns_number 21201
_diffrn_reflns_point_group_measured_fraction_full 0.995
_diffrn_reflns_point_group_measured_fraction_max 0.993
_diffrn_reflns_theta_full 25.242
_diffrn_reflns_theta_max 27.128
_diffrn_reflns_theta_min 1.844
_exptl_absorpt_coefficient_mu 0.193
_exptl_absorpt_correction_T_max 0.928
_exptl_absorpt_correction_T_min 0.863
_exptl_absorpt_correction_type multi-scan
_exptl_absorpt_process_details sadabs
_exptl_crystal_colour colourless
_exptl_crystal_density_diffrn 1.527
_exptl_crystal_description block
_exptl_crystal_F_000 1640
_exptl_crystal_size_max 0.440
_exptl_crystal_size_mid 0.380
_exptl_crystal_size_min 0.150
_refine_diff_density_max 0.694
_refine_diff_density_min -0.412
_refine_diff_density_rms 0.053
_refine_ls_extinction_method none
_refine_ls_goodness_of_fit_ref 1.030
_refine_ls_hydrogen_treatment mixed
_refine_ls_matrix_type full
_refine_ls_number_parameters 489
_refine_ls_number_reflns 7706
_refine_ls_number_restraints 0
_refine_ls_restrained_S_all 1.030
_refine_ls_R_factor_all 0.0642
_refine_ls_R_factor_gt 0.0436
_refine_ls_shift/su_max 0.002
_refine_ls_shift/su_mean 0.000
_refine_ls_structure_factor_coef Fsqd
_refine_ls_weighting_details 'w=1/[\s^2^(Fo^2^)+(0.0729P)^2^+1.3156P] where P=(Fo^2^+2Fc^2^)/3'
_refine_ls_weighting_scheme calc
_refine_ls_wR_factor_gt 0.1229
_refine_ls_wR_factor_ref 0.1401
_reflns_Friedel_coverage 0.000
_reflns_number_gt 5671
_reflns_number_total 7706
_reflns_threshold_expression 'I > 2\s(I)'
_cod_data_source_file c7cc05028c2.cif
_cod_data_source_block mo_70308a
_cod_database_code 7120479
_shelx_shelxl_version_number 2014/7
_shelx_space_group_comment
; 
The symmetry employed for this shelxl refinement is uniquely defined 
by the following loop, which should always be used as a source of 
symmetry information in preference to the above space-group names. 
They are only intended as comments. 
;
_shelx_estimated_absorpt_t_min 0.920
_shelx_estimated_absorpt_t_max 0.972

loop_
_space_group_symop_operation_xyz
'x, y, z'
'-x+1/2, y+1/2, -z+1/2'
'-x, -y, -z'
'x-1/2, -y-1/2, z-1/2'

loop_
_atom_site_label
_atom_site_type_symbol
_atom_site_fract_x
_atom_site_fract_y
_atom_site_fract_z
_atom_site_U_iso_or_equiv
_atom_site_adp_type
_atom_site_occupancy
_atom_site_site_symmetry_order
_atom_site_calc_flag
_atom_site_refinement_flags_posn
_atom_site_refinement_flags_adp
P1 P 0.19791(4) 0.19627(4) 0.15197(2) 0.03191(13) Uani 1 1 d . .
O1 O 0.09729(12) 0.22814(10) 0.17878(7) 0.0411(3) Uani 1 1 d . .
O3 O 0.21013(12) 0.09042(10) 0.16087(7) 0.0402(3) Uani 1 1 d . .
O2 O 0.31107(12) 0.22944(11) 0.19774(7) 0.0427(4) Uani 1 1 d . .
N1 N 0.96669(14) 0.30225(13) 0.26496(9) 0.0372(4) Uani 1 1 d . .
B1 B 0.21421(18) 0.23155(16) 0.05442(11) 0.0313(4) Uani 1 1 d . .
F1 F 0.39738(10) 0.10748(10) 0.10318(6) 0.0489(3) Uani 1 1 d . .
F2 F 0.44142(13) -0.04721(10) 0.04703(8) 0.0632(4) Uani 1 1 d . .
F3 F 0.32736(14) -0.09709(10) -0.07824(9) 0.0684(4) Uani 1 1 d . .
F4 F 0.15860(12) 0.00983(11) -0.14359(7) 0.0639(4) Uani 1 1 d . .
F5 F 0.10974(10) 0.16163(10) -0.08739(6) 0.0502(3) Uani 1 1 d . .
F6 F 0.41845(11) 0.23372(10) -0.01854(7) 0.0539(4) Uani 1 1 d . .
F7 F 0.57895(12) 0.35411(12) -0.00044(8) 0.0658(4) Uani 1 1 d . .
F8 F 0.57325(13) 0.49565(11) 0.08648(8) 0.0660(4) Uani 1 1 d . .
F9 F 0.39410(13) 0.51506(10) 0.15274(8) 0.0621(4) Uani 1 1 d . .
F10 F 0.22880(11) 0.39555(9) 0.13437(7) 0.0491(3) Uani 1 1 d . .
F11 F 0.00187(10) 0.14039(9) 0.04639(7) 0.0466(3) Uani 1 1 d . .
F12 F -0.20090(10) 0.19990(11) -0.00725(8) 0.0609(4) Uani 1 1 d . .
F13 F -0.22701(11) 0.36407(12) -0.06804(8) 0.0687(5) Uani 1 1 d . .
F14 F -0.04384(13) 0.46658(11) -0.07347(8) 0.0651(4) Uani 1 1 d . .
F15 F 0.15812(11) 0.40992(10) -0.02143(7) 0.0544(4) Uani 1 1 d . .
C1 C 0.86170(19) 0.24293(17) 0.25474(13) 0.0497(6) Uani 1 1 d . .
C2 C 0.8092(2) 0.2507(3) 0.17874(15) 0.0738(9) Uani 1 1 d . .
H2A H 0.8579 0.2207 0.1508 0.089 Uiso 1 1 calc R U
H2B H 0.7374 0.2191 0.1715 0.089 Uiso 1 1 calc R U
C3 C 0.7899(3) 0.3447(3) 0.15334(15) 0.0893(12) Uani 1 1 d . .
H3A H 0.7352 0.3737 0.1776 0.107 Uiso 1 1 calc R U
H3B H 0.7589 0.3441 0.1038 0.107 Uiso 1 1 calc R U
C4 C 0.8972(3) 0.3977(2) 0.16507(15) 0.0751(9) Uani 1 1 d . .
H4A H 0.8810 0.4592 0.1489 0.090 Uiso 1 1 calc R U
H4B H 0.9487 0.3716 0.1371 0.090 Uiso 1 1 calc R U
C5 C 0.9546(2) 0.40058(17) 0.24022(13) 0.0514(6) Uani 1 1 d . .
C6 C 1.0334(2) 0.2931(2) 0.33594(12) 0.0618(7) Uani 1 1 d . .
H6A H 0.9901 0.3155 0.3696 0.093 Uiso 1 1 calc R U
H6B H 1.1019 0.3274 0.3390 0.093 Uiso 1 1 calc R U
H6C H 1.0513 0.2305 0.3453 0.093 Uiso 1 1 calc R U
C7 C 0.7793(2) 0.2691(2) 0.30267(16) 0.0642(7) Uani 1 1 d . .
H7A H 0.7383 0.3222 0.2847 0.096 Uiso 1 1 calc R U
H7B H 0.8202 0.2814 0.3486 0.096 Uiso 1 1 calc R U
H7C H 0.7273 0.2203 0.3050 0.096 Uiso 1 1 calc R U
C8 C 0.8992(3) 0.1466(2) 0.2698(2) 0.0787(10) Uani 1 1 d . .
H8A H 0.8404 0.1061 0.2490 0.118 Uiso 1 1 calc R U
H8B H 0.9146 0.1371 0.3194 0.118 Uiso 1 1 calc R U
H8C H 0.9664 0.1352 0.2505 0.118 Uiso 1 1 calc R U
C9 C 0.8900(3) 0.4581(2) 0.28490(17) 0.0713(8) Uani 1 1 d . .
H9A H 0.8959 0.5207 0.2728 0.107 Uiso 1 1 calc R U
H9B H 0.9212 0.4496 0.3333 0.107 Uiso 1 1 calc R U
H9C H 0.8119 0.4404 0.2768 0.107 Uiso 1 1 calc R U
C10 C 1.0727(3) 0.4388(2) 0.24421(18) 0.0763(9) Uani 1 1 d . .
H10A H 1.1207 0.3940 0.2286 0.114 Uiso 1 1 calc R U
H10B H 1.1022 0.4552 0.2916 0.114 Uiso 1 1 calc R U
H10C H 1.0699 0.4914 0.2149 0.114 Uiso 1 1 calc R U
C11 C 0.3448(2) 0.20678(19) 0.26918(11) 0.0522(6) Uani 1 1 d . .
H11A H 0.3216 0.1455 0.2777 0.063 Uiso 1 1 calc R U
H11B H 0.3101 0.2476 0.2984 0.063 Uiso 1 1 calc R U
C12 C 0.4681(3) 0.2145(3) 0.28537(16) 0.0777(9) Uani 1 1 d . .
H12A H 0.5015 0.1756 0.2549 0.117 Uiso 1 1 calc R U
H12B H 0.4937 0.1970 0.3331 0.117 Uiso 1 1 calc R U
H12C H 0.4899 0.2760 0.2788 0.117 Uiso 1 1 calc R U
C13 C 0.1236(2) 0.02929(18) 0.16985(15) 0.0580(7) Uani 1 1 d . .
H13A H 0.0507 0.0589 0.1586 0.070 Uiso 1 1 calc R U
H13B H 0.1336 0.0096 0.2182 0.070 Uiso 1 1 calc R U
C14 C 0.1272(3) -0.0481(2) 0.1246(3) 0.1037(14) Uani 1 1 d . .
H14A H 0.1087 -0.0293 0.0767 0.156 Uiso 1 1 calc R U
H14B H 0.0737 -0.0926 0.1342 0.156 Uiso 1 1 calc R U
H14C H 0.2018 -0.0738 0.1329 0.156 Uiso 1 1 calc R U
C15 C 0.24387(15) 0.13962(14) 0.01519(9) 0.0320(4) Uani 1 1 d . .
C16 C 0.33040(17) 0.08320(15) 0.04392(10) 0.0373(4) Uani 1 1 d . .
C17 C 0.35691(19) 0.00412(16) 0.01475(12) 0.0444(5) Uani 1 1 d . .
C18 C 0.2990(2) -0.02173(15) -0.04823(12) 0.0465(5) Uani 1 1 d . .
C19 C 0.21502(18) 0.03221(16) -0.08051(11) 0.0427(5) Uani 1 1 d . .
C20 C 0.19006(16) 0.11063(15) -0.04934(10) 0.0360(4) Uani 1 1 d . .
C21 C 0.31602(15) 0.30507(14) 0.06023(9) 0.0328(4) Uani 1 1 d . .
C22 C 0.40771(17) 0.30045(15) 0.02678(10) 0.0383(5) Uani 1 1 d . .
C23 C 0.49368(18) 0.36279(17) 0.03475(11) 0.0452(5) Uani 1 1 d . .
C24 C 0.49041(18) 0.43418(17) 0.07787(12) 0.0465(5) Uani 1 1 d . .
C25 C 0.40011(19) 0.44374(15) 0.11152(11) 0.0430(5) Uani 1 1 d . .
C26 C 0.31696(17) 0.38084(15) 0.10172(10) 0.0379(5) Uani 1 1 d . .
C27 C 0.09164(16) 0.27328(14) 0.01978(9) 0.0326(4) Uani 1 1 d . .
C28 C -0.00573(17) 0.22387(15) 0.01974(10) 0.0363(4) Uani 1 1 d . .
C29 C -0.11130(17) 0.25265(17) -0.00827(11) 0.0429(5) Uani 1 1 d . .
C30 C -0.12509(18) 0.33484(18) -0.03940(11) 0.0461(5) Uani 1 1 d . .
C31 C -0.03244(19) 0.38677(16) -0.04151(11) 0.0448(5) Uani 1 1 d . .
C32 C 0.07268(17) 0.35524(15) -0.01331(10) 0.0381(5) Uani 1 1 d . .
H1 H 1.0089(19) 0.2808(15) 0.2371(12) 0.036(6) Uiso 1 1 d . .

loop_
_atom_site_aniso_label
_atom_site_aniso_U_11
_atom_site_aniso_U_22
_atom_site_aniso_U_33
_atom_site_aniso_U_23
_atom_site_aniso_U_13
_atom_site_aniso_U_12
P1 0.0322(3) 0.0378(3) 0.0272(2) -0.0006(2) 0.00917(19) 0.0001(2)
O1 0.0425(8) 0.0453(8) 0.0398(7) -0.0024(6) 0.0196(6) 0.0008(7)
O3 0.0397(8) 0.0391(8) 0.0441(8) 0.0032(6) 0.0138(6) -0.0003(6)
O2 0.0443(8) 0.0550(9) 0.0279(7) 0.0024(6) 0.0036(6) -0.0083(7)
N1 0.0353(9) 0.0466(10) 0.0323(8) -0.0061(7) 0.0129(7) 0.0019(8)
B1 0.0294(10) 0.0382(12) 0.0279(10) 0.0000(9) 0.0093(8) 0.0014(9)
F1 0.0397(7) 0.0698(9) 0.0358(6) 0.0018(6) 0.0029(5) 0.0150(6)
F2 0.0690(10) 0.0594(9) 0.0676(9) 0.0202(7) 0.0299(8) 0.0296(8)
F3 0.0869(11) 0.0455(8) 0.0838(11) -0.0184(8) 0.0460(9) -0.0032(8)
F4 0.0553(8) 0.0852(11) 0.0533(8) -0.0346(8) 0.0151(7) -0.0187(8)
F5 0.0406(7) 0.0729(9) 0.0345(6) -0.0067(6) -0.0008(5) 0.0087(6)
F6 0.0525(8) 0.0664(9) 0.0501(7) -0.0144(7) 0.0294(6) -0.0088(7)
F7 0.0439(8) 0.0879(12) 0.0735(10) -0.0007(8) 0.0325(7) -0.0124(7)
F8 0.0541(8) 0.0681(10) 0.0750(10) 0.0031(8) 0.0087(7) -0.0280(8)
F9 0.0769(10) 0.0523(9) 0.0590(8) -0.0142(7) 0.0169(8) -0.0162(7)
F10 0.0529(8) 0.0467(7) 0.0540(7) -0.0072(6) 0.0271(6) -0.0029(6)
F11 0.0427(7) 0.0427(7) 0.0544(7) 0.0064(6) 0.0086(6) -0.0046(6)
F12 0.0311(7) 0.0794(11) 0.0726(9) 0.0086(8) 0.0098(6) -0.0096(7)
F13 0.0360(7) 0.0977(13) 0.0705(10) 0.0192(9) 0.0034(7) 0.0217(8)
F14 0.0640(9) 0.0594(9) 0.0703(10) 0.0272(8) 0.0066(8) 0.0158(7)
F15 0.0452(7) 0.0525(8) 0.0648(8) 0.0212(7) 0.0070(6) -0.0058(6)
C1 0.0405(12) 0.0558(15) 0.0567(13) -0.0143(11) 0.0199(10) -0.0083(10)
C2 0.0478(15) 0.113(3) 0.0583(16) -0.0329(17) 0.0023(12) -0.0074(16)
C3 0.069(2) 0.152(4) 0.0426(14) -0.0037(18) -0.0044(13) 0.037(2)
C4 0.096(2) 0.079(2) 0.0542(15) 0.0195(14) 0.0241(16) 0.0376(18)
C5 0.0630(15) 0.0437(13) 0.0537(13) -0.0030(10) 0.0271(12) 0.0052(11)
C6 0.0523(14) 0.097(2) 0.0359(11) -0.0004(13) 0.0054(10) 0.0081(14)
C7 0.0466(14) 0.0797(19) 0.0742(17) -0.0182(15) 0.0332(13) -0.0126(13)
C8 0.090(2) 0.0521(17) 0.109(3) -0.0064(16) 0.060(2) -0.0085(15)
C9 0.088(2) 0.0519(16) 0.086(2) -0.0101(14) 0.0474(17) 0.0099(14)
C10 0.086(2) 0.0597(18) 0.097(2) -0.0221(16) 0.0545(19) -0.0211(16)
C11 0.0562(14) 0.0675(16) 0.0305(10) 0.0037(10) 0.0002(10) -0.0082(12)
C12 0.0626(18) 0.101(3) 0.0600(17) 0.0119(16) -0.0162(14) -0.0136(17)
C13 0.0562(15) 0.0477(14) 0.0756(17) 0.0121(13) 0.0267(13) -0.0079(11)
C14 0.063(2) 0.0565(19) 0.193(5) -0.035(2) 0.027(2) -0.0133(16)
C15 0.0299(9) 0.0397(11) 0.0285(9) -0.0001(8) 0.0108(7) 0.0005(8)
C16 0.0367(10) 0.0455(12) 0.0322(9) 0.0044(8) 0.0126(8) 0.0039(9)
C17 0.0446(12) 0.0449(12) 0.0486(12) 0.0117(10) 0.0222(10) 0.0107(10)
C18 0.0557(14) 0.0364(11) 0.0560(13) -0.0057(10) 0.0337(11) -0.0041(10)
C19 0.0407(11) 0.0532(13) 0.0383(10) -0.0131(10) 0.0182(9) -0.0131(10)
C20 0.0296(9) 0.0464(12) 0.0339(9) -0.0018(9) 0.0108(8) -0.0027(9)
C21 0.0288(9) 0.0434(11) 0.0260(8) 0.0024(8) 0.0043(7) 0.0005(8)
C22 0.0353(10) 0.0502(12) 0.0306(9) -0.0001(9) 0.0091(8) -0.0006(9)
C23 0.0321(10) 0.0632(15) 0.0422(11) 0.0059(10) 0.0117(9) -0.0032(10)
C24 0.0402(12) 0.0538(14) 0.0439(12) 0.0074(10) 0.0025(9) -0.0140(10)
C25 0.0507(12) 0.0436(12) 0.0342(10) -0.0009(9) 0.0062(9) -0.0074(10)
C26 0.0371(10) 0.0461(12) 0.0323(9) 0.0015(9) 0.0115(8) -0.0011(9)
C27 0.0315(10) 0.0400(11) 0.0279(8) -0.0002(8) 0.0091(7) 0.0012(8)
C28 0.0348(10) 0.0422(11) 0.0330(9) 0.0016(8) 0.0093(8) 0.0019(9)
C29 0.0304(10) 0.0586(14) 0.0417(11) -0.0003(10) 0.0119(9) -0.0017(10)
C30 0.0327(11) 0.0675(15) 0.0388(11) 0.0072(10) 0.0076(8) 0.0145(10)
C31 0.0471(12) 0.0485(13) 0.0391(11) 0.0097(10) 0.0082(9) 0.0110(10)
C32 0.0352(10) 0.0437(12) 0.0365(10) 0.0045(9) 0.0097(8) 0.0013(9)

loop_
_atom_type_symbol
_atom_type_description
_atom_type_scat_dispersion_real
_atom_type_scat_dispersion_imag
_atom_type_scat_source
C C 0.0033 0.0016 'International Tables Vol C Tables 4.2.6.8 and 6.1.1.4'
H H 0.0000 0.0000 'International Tables Vol C Tables 4.2.6.8 and 6.1.1.4'
N N 0.0061 0.0033 'International Tables Vol C Tables 4.2.6.8 and 6.1.1.4'
O O 0.0106 0.0060 'International Tables Vol C Tables 4.2.6.8 and 6.1.1.4'
F F 0.0171 0.0103 'International Tables Vol C Tables 4.2.6.8 and 6.1.1.4'
P P 0.1023 0.0942 'International Tables Vol C Tables 4.2.6.8 and 6.1.1.4'
B B 0.0013 0.0007 'International Tables Vol C Tables 4.2.6.8 and 6.1.1.4'

loop_
_geom_angle_atom_site_label_1
_geom_angle_atom_site_label_2
_geom_angle_atom_site_label_3
_geom_angle
O1 P1 O2 112.57(9)
O1 P1 O3 110.19(8)
O2 P1 O3 101.07(8)
O1 P1 B1 117.91(9)
O2 P1 B1 103.85(8)
O3 P1 B1 109.81(9)
C13 O3 P1 126.30(15)
C11 O2 P1 123.79(14)
C6 N1 C1 112.03(19)
C6 N1 C5 112.8(2)
C1 N1 C5 118.32(18)
C6 N1 H1 105.5(15)
C1 N1 H1 105.6(15)
C5 N1 H1 100.8(15)
C21 B1 C15 111.66(15)
C21 B1 C27 113.04(17)
C15 B1 C27 112.12(16)
C21 B1 P1 107.52(13)
C15 B1 P1 106.81(13)
C27 B1 P1 105.17(12)
C8 C1 C2 108.9(3)
C8 C1 C7 109.0(2)
C2 C1 C7 111.8(2)
C8 C1 N1 107.8(2)
C2 C1 N1 106.5(2)
C7 C1 N1 112.65(19)
C3 C2 C1 114.5(2)
C3 C2 H2A 108.6
C1 C2 H2A 108.6
C3 C2 H2B 108.6
C1 C2 H2B 108.6
H2A C2 H2B 107.6
C2 C3 C4 111.1(2)
C2 C3 H3A 109.4
C4 C3 H3A 109.4
C2 C3 H3B 109.4
C4 C3 H3B 109.4
H3A C3 H3B 108.0
C3 C4 C5 113.9(2)
C3 C4 H4A 108.8
C5 C4 H4A 108.8
C3 C4 H4B 108.8
C5 C4 H4B 108.8
H4A C4 H4B 107.7
C4 C5 C10 109.3(2)
C4 C5 C9 112.0(2)
C10 C5 C9 109.1(2)
C4 C5 N1 106.3(2)
C10 C5 N1 107.5(2)
C9 C5 N1 112.5(2)
N1 C6 H6A 109.5
N1 C6 H6B 109.5
H6A C6 H6B 109.5
N1 C6 H6C 109.5
H6A C6 H6C 109.5
H6B C6 H6C 109.5
C1 C7 H7A 109.5
C1 C7 H7B 109.5
H7A C7 H7B 109.5
C1 C7 H7C 109.5
H7A C7 H7C 109.5
H7B C7 H7C 109.5
C1 C8 H8A 109.5
C1 C8 H8B 109.5
H8A C8 H8B 109.5
C1 C8 H8C 109.5
H8A C8 H8C 109.5
H8B C8 H8C 109.5
C5 C9 H9A 109.5
C5 C9 H9B 109.5
H9A C9 H9B 109.5
C5 C9 H9C 109.5
H9A C9 H9C 109.5
H9B C9 H9C 109.5
C5 C10 H10A 109.5
C5 C10 H10B 109.5
H10A C10 H10B 109.5
C5 C10 H10C 109.5
H10A C10 H10C 109.5
H10B C10 H10C 109.5
O2 C11 C12 107.6(2)
O2 C11 H11A 110.2
C12 C11 H11A 110.2
O2 C11 H11B 110.2
C12 C11 H11B 110.2
H11A C11 H11B 108.5
C11 C12 H12A 109.5
C11 C12 H12B 109.5
H12A C12 H12B 109.5
C11 C12 H12C 109.5
H12A C12 H12C 109.5
H12B C12 H12C 109.5
O3 C13 C14 109.4(2)
O3 C13 H13A 109.8
C14 C13 H13A 109.8
O3 C13 H13B 109.8
C14 C13 H13B 109.8
H13A C13 H13B 108.2
C13 C14 H14A 109.5
C13 C14 H14B 109.5
H14A C14 H14B 109.5
C13 C14 H14C 109.5
H14A C14 H14C 109.5
H14B C14 H14C 109.5
C16 C15 C20 112.73(18)
C16 C15 B1 121.82(17)
C20 C15 B1 125.43(17)
F1 C16 C17 116.10(18)
F1 C16 C15 119.33(19)
C17 C16 C15 124.5(2)
F2 C17 C18 119.8(2)
F2 C17 C16 120.4(2)
C18 C17 C16 119.8(2)
F3 C18 C19 121.2(2)
F3 C18 C17 120.1(2)
C19 C18 C17 118.7(2)
F4 C19 C18 120.1(2)
F4 C19 C20 120.1(2)
C18 C19 C20 119.9(2)
F5 C20 C19 115.12(18)
F5 C20 C15 120.55(18)
C19 C20 C15 124.3(2)
C22 C21 C26 112.91(19)
C22 C21 B1 126.08(18)
C26 C21 B1 121.02(17)
F6 C22 C21 121.39(19)
F6 C22 C23 114.39(18)
C21 C22 C23 124.2(2)
F7 C23 C24 119.9(2)
F7 C23 C22 120.5(2)
C24 C23 C22 119.57(19)
F8 C24 C23 120.6(2)
F8 C24 C25 120.3(2)
C23 C24 C25 119.1(2)
F9 C25 C26 120.9(2)
F9 C25 C24 119.8(2)
C26 C25 C24 119.3(2)
F10 C26 C25 116.43(19)
F10 C26 C21 118.62(18)
C25 C26 C21 124.94(19)
C32 C27 C28 113.20(18)
C32 C27 B1 126.37(18)
C28 C27 B1 120.38(18)
F11 C28 C29 116.21(18)
F11 C28 C27 119.15(18)
C29 C28 C27 124.6(2)
F12 C29 C30 119.59(19)
F12 C29 C28 120.8(2)
C30 C29 C28 119.6(2)
F13 C30 C29 120.9(2)
F13 C30 C31 120.4(2)
C29 C30 C31 118.78(19)
F14 C31 C30 119.7(2)
F14 C31 C32 120.2(2)
C30 C31 C32 120.0(2)
F15 C32 C31 114.92(19)
F15 C32 C27 121.29(18)
C31 C32 C27 123.8(2)

loop_
_geom_bond_atom_site_label_1
_geom_bond_atom_site_label_2
_geom_bond_distance
P1 O1 1.4873(15)
P1 O2 1.5872(15)
P1 O3 1.5947(16)
P1 B1 2.026(2)
O3 C13 1.425(3)
O2 C11 1.432(2)
N1 C6 1.493(3)
N1 C1 1.537(3)
N1 C5 1.546(3)
N1 H1 0.87(2)
B1 C21 1.642(3)
B1 C15 1.643(3)
B1 C27 1.649(3)
F1 C16 1.350(2)
F2 C17 1.349(3)
F3 C18 1.342(3)
F4 C19 1.351(2)
F5 C20 1.357(2)
F6 C22 1.356(2)
F7 C23 1.344(2)
F8 C24 1.351(3)
F9 C25 1.347(3)
F10 C26 1.355(2)
F11 C28 1.349(2)
F12 C29 1.346(3)
F13 C30 1.342(2)
F14 C31 1.343(3)
F15 C32 1.350(2)
C1 C8 1.523(4)
C1 C2 1.523(4)
C1 C7 1.535(3)
C2 C3 1.495(5)
C2 H2A 0.9800
C2 H2B 0.9800
C3 C4 1.508(5)
C3 H3A 0.9800
C3 H3B 0.9800
C4 C5 1.521(4)
C4 H4A 0.9800
C4 H4B 0.9800
C5 C10 1.532(4)
C5 C9 1.535(3)
C6 H6A 0.9700
C6 H6B 0.9700
C6 H6C 0.9700
C7 H7A 0.9700
C7 H7B 0.9700
C7 H7C 0.9700
C8 H8A 0.9700
C8 H8B 0.9700
C8 H8C 0.9700
C9 H9A 0.9700
C9 H9B 0.9700
C9 H9C 0.9700
C10 H10A 0.9700
C10 H10B 0.9700
C10 H10C 0.9700
C11 C12 1.480(4)
C11 H11A 0.9800
C11 H11B 0.9800
C12 H12A 0.9700
C12 H12B 0.9700
C12 H12C 0.9700
C13 C14 1.463(4)
C13 H13A 0.9800
C13 H13B 0.9800
C14 H14A 0.9700
C14 H14B 0.9700
C14 H14C 0.9700
C15 C16 1.389(3)
C15 C20 1.391(3)
C16 C17 1.374(3)
C17 C18 1.369(3)
C18 C19 1.367(3)
C19 C20 1.378(3)
C21 C22 1.386(3)
C21 C26 1.393(3)
C22 C23 1.387(3)
C23 C24 1.366(4)
C24 C25 1.379(3)
C25 C26 1.368(3)
C27 C32 1.386(3)
C27 C28 1.393(3)
C28 C29 1.375(3)
C29 C30 1.369(3)
C30 C31 1.372(3)
C31 C32 1.384(3)

loop_
_geom_hbond_atom_site_label_D
_geom_hbond_atom_site_label_H
_geom_hbond_atom_site_label_A
_geom_hbond_distance_DH
_geom_hbond_distance_HA
_geom_hbond_distance_DA
_geom_hbond_angle_DHA
_geom_hbond_site_symmetry_A
N1 H1 O1 0.87(2) 1.87(2) 2.739(2) 177(2) 1_655

loop_
_geom_torsion_atom_site_label_1
_geom_torsion_atom_site_label_2
_geom_torsion_atom_site_label_3
_geom_torsion_atom_site_label_4
_geom_torsion
O1 P1 O3 C13 20.3(2)
O2 P1 O3 C13 139.51(19)
B1 P1 O3 C13 -111.24(19)
O1 P1 O2 C11 61.3(2)
O3 P1 O2 C11 -56.2(2)
B1 P1 O2 C11 -170.01(19)
C6 N1 C1 C8 -57.2(3)
C5 N1 C1 C8 169.0(2)
C6 N1 C1 C2 -173.9(2)
C5 N1 C1 C2 52.3(3)
C6 N1 C1 C7 63.2(3)
C5 N1 C1 C7 -70.6(3)
C8 C1 C2 C3 -168.1(3)
C7 C1 C2 C3 71.3(3)
N1 C1 C2 C3 -52.2(3)
C1 C2 C3 C4 56.8(3)
C2 C3 C4 C5 -57.2(3)
C3 C4 C5 C10 168.5(3)
C3 C4 C5 C9 -70.5(3)
C3 C4 C5 N1 52.7(3)
C6 N1 C5 C4 173.6(2)
C1 N1 C5 C4 -52.9(2)
C6 N1 C5 C10 56.6(2)
C1 N1 C5 C10 -169.9(2)
C6 N1 C5 C9 -63.4(3)
C1 N1 C5 C9 70.0(3)
P1 O2 C11 C12 156.0(2)
P1 O3 C13 C14 134.4(3)
C21 B1 C15 C16 65.7(2)
C27 B1 C15 C16 -166.30(17)
P1 B1 C15 C16 -51.6(2)
C21 B1 C15 C20 -112.4(2)
C27 B1 C15 C20 15.6(3)
P1 B1 C15 C20 130.30(17)
C20 C15 C16 F1 173.38(17)
B1 C15 C16 F1 -4.9(3)
C20 C15 C16 C17 -3.9(3)
B1 C15 C16 C17 177.81(19)
F1 C16 C17 F2 3.8(3)
C15 C16 C17 F2 -178.89(19)
F1 C16 C17 C18 -174.65(19)
C15 C16 C17 C18 2.7(3)
F2 C17 C18 F3 -1.1(3)
C16 C17 C18 F3 177.38(19)
F2 C17 C18 C19 -178.84(19)
C16 C17 C18 C19 -0.4(3)
F3 C18 C19 F4 0.3(3)
C17 C18 C19 F4 178.04(19)
F3 C18 C19 C20 -177.99(18)
C17 C18 C19 C20 -0.3(3)
F4 C19 C20 F5 -1.8(3)
C18 C19 C20 F5 176.45(18)
F4 C19 C20 C15 -179.59(18)
C18 C19 C20 C15 -1.3(3)
C16 C15 C20 F5 -174.45(17)
B1 C15 C20 F5 3.8(3)
C16 C15 C20 C19 3.2(3)
B1 C15 C20 C19 -178.58(19)
C15 B1 C21 C22 10.9(3)
C27 B1 C21 C22 -116.7(2)
P1 B1 C21 C22 127.71(18)
C15 B1 C21 C26 -168.85(17)
C27 B1 C21 C26 63.6(2)
P1 B1 C21 C26 -52.0(2)
C26 C21 C22 F6 -176.69(18)
B1 C21 C22 F6 3.6(3)
C26 C21 C22 C23 1.7(3)
B1 C21 C22 C23 -177.99(19)
F6 C22 C23 F7 -0.5(3)
C21 C22 C23 F7 -179.0(2)
F6 C22 C23 C24 178.5(2)
C21 C22 C23 C24 -0.1(3)
F7 C23 C24 F8 -1.1(3)
C22 C23 C24 F8 179.9(2)
F7 C23 C24 C25 177.6(2)
C22 C23 C24 C25 -1.4(3)
F8 C24 C25 F9 0.5(3)
C23 C24 C25 F9 -178.2(2)
F8 C24 C25 C26 179.7(2)
C23 C24 C25 C26 1.0(3)
F9 C25 C26 F10 1.3(3)
C24 C25 C26 F10 -177.88(19)
F9 C25 C26 C21 -179.93(19)
C24 C25 C26 C21 0.9(3)
C22 C21 C26 F10 176.58(17)
B1 C21 C26 F10 -3.7(3)
C22 C21 C26 C25 -2.2(3)
B1 C21 C26 C25 177.57(19)
C21 B1 C27 C32 11.3(3)
C15 B1 C27 C32 -116.0(2)
P1 B1 C27 C32 128.28(18)
C21 B1 C27 C28 -171.12(17)
C15 B1 C27 C28 61.6(2)
P1 B1 C27 C28 -54.1(2)
C32 C27 C28 F11 175.81(17)
B1 C27 C28 F11 -2.1(3)
C32 C27 C28 C29 -1.6(3)
B1 C27 C28 C29 -179.50(19)
F11 C28 C29 F12 1.3(3)
C27 C28 C29 F12 178.75(19)
F11 C28 C29 C30 -176.74(19)
C27 C28 C29 C30 0.7(3)
F12 C29 C30 F13 1.0(3)
C28 C29 C30 F13 179.0(2)
F12 C29 C30 C31 -178.3(2)
C28 C29 C30 C31 -0.3(3)
F13 C30 C31 F14 -1.1(3)
C29 C30 C31 F14 178.2(2)
F13 C30 C31 C32 -178.4(2)
C29 C30 C31 C32 0.9(3)
F14 C31 C32 F15 -0.5(3)
C30 C31 C32 F15 176.8(2)
F14 C31 C32 C27 -179.25(19)
C30 C31 C32 C27 -2.0(3)
C28 C27 C32 F15 -176.45(18)
B1 C27 C32 F15 1.3(3)
C28 C27 C32 C31 2.2(3)
B1 C27 C32 C31 180.0(2)
